data_2005278
loop_
_publ_author_name
'Pakawatchai, C.'
'Sivakumar, K.'
'Fun, H.-K.'

_publ_section_title
;
 Bis(<i>N</i>,<i>N</i>'-dimethylthiourea-<i>S</i>)silver(I) Perchlorate
 and Tris(<i>N</i>,<i>N</i>'-dimethylthiourea-<i>S</i>)silver(I)
 Perchlorate
;
_journal_issue 8
_journal_name_full 'Acta Crystallographica Section C'
_journal_page_first 1954
_journal_page_last 1957
_journal_paper_doi 10.1107/S0108270196002971
_journal_volume 52
_journal_year 1996
_chemical_formula_iupac '[Ag (C3 H8 N2 S)2] Cl O4'
_chemical_formula_sum 'C6 H16 Ag Cl N4 O4 S2'
_chemical_formula_weight 415.67
_chemical_name_systematic
;
Bis(N,N'-dimethylthiourea)silver(I) Perchlorate.
;
_space_group_IT_number 2
_symmetry_cell_setting triclinic
_symmetry_space_group_name_Hall '-P 1'
_symmetry_space_group_name_H-M 'P -1'
_audit_creation_method SHELXL
_cell_angle_alpha 69.78(1)
_cell_angle_beta 85.58(1)
_cell_angle_gamma 78.77(1)
_cell_formula_units_Z 2
_cell_length_a 6.397(1)
_cell_length_b 10.405(1)
_cell_length_c 12.347(1)
_cell_measurement_reflns_used 39
_cell_measurement_temperature 293(2)
_cell_measurement_theta_max 25
_cell_measurement_theta_min 8
_cell_volume 756.37(16)
_computing_cell_refinement XSCANS
_computing_data_collection 'XSCANS (Siemens, 1994)'
_computing_data_reduction XSCANS
_computing_molecular_graphics SHELXTL/PC
_computing_publication_material 'SHELXL93. Geometrical calculations: PARST (Nardelli, 1983)'
_computing_structure_refinement 'SHELXL93 (Sheldrick, 1993)'
_computing_structure_solution 'SHELXTL/PC (Sheldrick, 1990)'
_diffrn_ambient_temperature 293(2)
_diffrn_measurement_device 'Siemens P4'
_diffrn_measurement_method \q/2\q
_diffrn_radiation_monochromator graphite
_diffrn_radiation_source 'fine-focus sealed tube'
_diffrn_radiation_type MoK\a
_diffrn_radiation_wavelength 0.71073
_diffrn_reflns_av_R_equivalents 0.0187
_diffrn_reflns_av_sigmaI/netI 0.0265
_diffrn_reflns_limit_h_max 8
_diffrn_reflns_limit_h_min -1
_diffrn_reflns_limit_k_max 12
_diffrn_reflns_limit_k_min -12
_diffrn_reflns_limit_l_max 16
_diffrn_reflns_limit_l_min -16
_diffrn_reflns_number 5227
_diffrn_reflns_theta_max 30.00
_diffrn_reflns_theta_min 1.76
_diffrn_standards_decay_% <3
_diffrn_standards_interval_count 97
_diffrn_standards_number 3
_exptl_absorpt_coefficient_mu 1.795
_exptl_absorpt_correction_type none
_exptl_crystal_colour colourless
_exptl_crystal_density_diffrn 1.825
_exptl_crystal_density_meas ?
_exptl_crystal_description 'thick plate'
_exptl_crystal_F_000 416
_exptl_crystal_size_max 0.64
_exptl_crystal_size_mid 0.38
_exptl_crystal_size_min 0.18
_refine_diff_density_max 0.70
_refine_diff_density_min -0.95
_refine_ls_extinction_method none
_refine_ls_goodness_of_fit_all 1.044
_refine_ls_goodness_of_fit_obs 1.114
_refine_ls_hydrogen_treatment refall
_refine_ls_matrix_type full
_refine_ls_number_parameters 254
_refine_ls_number_reflns 4205
_refine_ls_number_restraints 0
_refine_ls_restrained_S_all 1.044
_refine_ls_restrained_S_obs 1.114
_refine_ls_R_factor_all 0.0460
_refine_ls_R_factor_obs 0.0384
_refine_ls_shift/esd_max 0.002
_refine_ls_shift/esd_mean 0.000
_refine_ls_structure_factor_coef Fsqd
_refine_ls_weighting_scheme
;
calc w = 1/[\s^2^(F~o~^2^) + (0.0769P)^2^]
where P = (F~o~^2^ + 2F~c~^2^)/3
;
_refine_ls_wR_factor_all 0.1148
_refine_ls_wR_factor_obs 0.1104
_reflns_number_observed 3459
_reflns_number_total 4205
_reflns_observed_criterion >2sigma(I)
_cod_data_source_file mu1251.cif
_cod_data_source_block 1
_cod_depositor_comments
;
The following automatic conversions were performed:

'_geom_bond_publ_flag' value 'Yes' changed to 'yes' according to
/home/saulius/struct/CIF-dictionaries/cif_core.dic dictionary named
'cif_core.dic' version 2.4.1 from 2010-06-29 (16
times).

'_geom_angle_publ_flag' value 'Yes' changed to 'yes'
according to /home/saulius/struct/CIF-dictionaries/cif_core.dic
dictionary named 'cif_core.dic' version 2.4.1 from 2010-06-29 (12
times).

Automatic conversion script
Id: cif_fix_values 1715 2011-07-08 13:25:40Z adriana 

The following automatic conversions were performed:

'_exptl_crystal_density_meas' value 'not measured' was changed to '?'
- the value is perceived as not measured.

Automatic conversion script
Id: cif_fix_values 3008 2015-01-20 13:52:24Z robertas 
;
_cod_original_cell_volume 756.4(2)
_cod_database_code 2005278

loop_
_symmetry_equiv_pos_as_xyz
'x, y, z'
'-x, -y, -z'

loop_
_atom_site_aniso_label
_atom_site_aniso_U_11
_atom_site_aniso_U_22
_atom_site_aniso_U_33
_atom_site_aniso_U_12
_atom_site_aniso_U_13
_atom_site_aniso_U_23
Ag 0.0647(2) 0.0600(2) 0.05111(14) -0.02194(11) -0.00530(10) -0.01273(10)
S1 0.0573(4) 0.0502(3) 0.0452(3) -0.0171(3) -0.0009(3) -0.0124(3)
N1 0.077(2) 0.073(2) 0.0470(13) -0.0224(15) 0.0036(13) -0.0214(12)
N2 0.080(2) 0.067(2) 0.067(2) -0.0225(14) -0.0059(14) -0.0327(14)
C1 0.0576(14) 0.0486(13) 0.0514(13) -0.0092(11) -0.0018(11) -0.0229(11)
C2 0.128(4) 0.098(3) 0.050(2) -0.029(3) 0.009(2) -0.031(2)
C3 0.087(3) 0.092(3) 0.096(3) -0.046(2) 0.002(2) -0.042(3)
S2 0.0584(4) 0.0483(3) 0.0413(3) -0.0143(3) -0.0053(3) -0.0091(2)
N3 0.069(2) 0.0527(14) 0.073(2) -0.0105(13) 0.0170(14) 0.0003(12)
N4 0.065(2) 0.0583(15) 0.0567(14) -0.0223(12) 0.0036(11) -0.0031(11)
C4 0.0567(14) 0.0504(13) 0.0363(10) -0.0161(11) -0.0026(10) -0.0053(9)
C5 0.120(5) 0.050(2) 0.127(5) 0.003(2) 0.042(4) 0.003(2)
C6 0.068(2) 0.101(3) 0.090(3) -0.025(2) 0.019(2) -0.004(3)
Cl 0.0769(5) 0.0681(5) 0.0624(4) -0.0312(4) -0.0022(4) -0.0157(3)
O1A 0.301(16) 0.079(4) 0.076(4) -0.107(7) -0.041(6) -0.005(3)
O2A 0.180(9) 0.082(4) 0.091(5) -0.024(5) -0.057(6) 0.010(4)
O3A 0.090(5) 0.243(14) 0.135(8) -0.064(7) -0.014(5) -0.085(9)
O4A 0.30(3) 0.34(3) 0.062(5) -0.15(2) 0.031(9) -0.049(10)
O1B 0.158(13) 0.35(3) 0.227(19) 0.082(17) -0.056(12) -0.21(2)
O2B 0.22(2) 0.138(16) 0.81(8) 0.047(16) 0.05(3) -0.07(3)
O3B 0.123(10) 0.46(4) 0.30(2) -0.151(16) 0.074(12) -0.22(3)
O4B 0.38(3) 0.29(3) 0.30(3) -0.24(2) 0.26(3) -0.12(2)

loop_
_atom_site_label
_atom_site_fract_x
_atom_site_fract_y
_atom_site_fract_z
_atom_site_U_iso_or_equiv
_atom_site_thermal_displace_type
_atom_site_calc_flag
_atom_site_refinement_flags
_atom_site_type_symbol
Ag .24689(4) .50686(2) .50742(2) .0584(1) Uani d . Ag
S1 .4321(1) .70236(7) .50594(6) .0508(2) Uani d . S
N1 .3746(6) .6081(3) .7328(2) .0641(7) Uani d . N
N2 .6237(5) .7477(3) .6695(3) .0667(7) Uani d . N
C1 .4813(5) .6840(3) .6471(2) .0509(6) Uani d . C
C2 .403(1) .5848(6) .8549(3) .090(1) Uani d . C
C3 .7619(9) .8272(6) .5855(5) .085(1) Uani d . C
S2 .0209(1) .56668(7) .32464(5) .0501(2) Uani d . S
N3 -0.2084(5) .8179(3) .2892(3) .0719(8) Uani d . N
N4 .1175(5) .8144(3) .2026(3) .0629(7) Uani d . N
C4 -.0261(5) .7471(3) .2673(2) .0493(5) Uani d . C
C5 -0.272(1) .9680(5) .2423(6) .113(2) Uani d . C
C6 .3169(7) .7504(6) .1656(5) .093(1) Uani d . C
Cl -0.1668(2) .79304(9) -.06276(7) .0681(2) Uani d . Cl
O1A -0.122(3) .9042(9) -.0401(7) .145(5) Uani d P O
O2A -.069(2) .6757(8) .0222(7) .125(3) Uani d P O
O3A -0.367(2) .779(2) -.087(1) .145(4) Uani d P O
O4A -0.121(4) .834(3) -0.1758(9) .23(1) Uani d P O
O1B -.096(3) .715(3) -0.136(2) .23(1) Uani d P O
O2B -0.315(4) .887(2) -.063(4) .43(3) Uani d P O
O3B .017(2) .813(3) -.056(2) .26(1) Uani d P O
O4B -0.262(5) .728(3) .028(2) .31(2) Uani d P O
H1N .286(7) .594(5) .714(4) .08(1) Uiso d . H
H2N .657(7) .727(5) .748(4) .09(1) Uiso d . H
H2A .384(9) .672(6) .862(5) .09(2) Uiso d . H
H2B .31(1) .523(7) .899(5) .13(2) Uiso d . H
H2C .575(8) .553(5) .863(4) .08(1) Uiso d . H
H3A .87(1) .845(8) .622(7) .17(3) Uiso d . H
H3B .870(8) .778(6) .539(5) .10(2) Uiso d . H
H3C .693(9) .892(6) .530(5) .10(2) Uiso d . H
H3N -0.298(6) .776(4) .335(3) .055(9) Uiso d . H
H4N .102(9) .890(6) .173(5) .10(2) Uiso d . H
H5A -0.272(9) .975(6) .159(5) .10(2) Uiso d . H
H5B -0.142(9) 1.022(6) .241(5) .10(2) Uiso d . H
H5C -0.41(1) .974(8) .245(6) .15(3) Uiso d . H
H6A .3940(7) .8213(6) .1193(5) .13(2) Uiso d R H
H6B .4000(7) .6908(6) .2317(5) .11(2) Uiso d R H
H6C .2894(7) .6964(6) .1208(5) .24(5) Uiso d R H

loop_
_atom_type_symbol
_atom_type_description
_atom_type_scat_dispersion_real
_atom_type_scat_dispersion_imag
_atom_type_scat_source
C C 0.0033 0.0016 'International Tables Vol C Tables 4.2.6.8 and 6.1.1.4'
H H 0.0000 0.0000 'International Tables Vol C Tables 4.2.6.8 and 6.1.1.4'
N N 0.0061 0.0033 'International Tables Vol C Tables 4.2.6.8 and 6.1.1.4'
O O 0.0106 0.0060 'International Tables Vol C Tables 4.2.6.8 and 6.1.1.4'
S S 0.1246 0.1234 'International Tables Vol C Tables 4.2.6.8 and 6.1.1.4'
Cl Cl 0.1484 0.1585 'International Tables Vol C Tables 4.2.6.8 and 6.1.1.4'
Ag Ag -0.8971 1.1015 'International Tables Vol C Tables 4.2.6.8 and 6.1.1.4'

loop_
_geom_angle_atom_site_label_1
_geom_angle_atom_site_label_2
_geom_angle_atom_site_label_3
_geom_angle_site_symmetry_1
_geom_angle_site_symmetry_3
_geom_angle
_geom_angle_publ_flag
S1 Ag S2 . 2_566 115.47(2) yes
S1 Ag S2 . . 113.48(2) yes
S2 Ag S2 2_566 . 103.44(2) yes
S1 Ag S1 . 2_666 105.07(2) yes
S2 Ag S1 2_566 2_666 114.64(2) yes
S2 Ag S1 . 2_666 104.43(2) yes
S1 Ag Ag . 2_666 55.19(2) ?
S2 Ag Ag 2_566 2_666 134.04(2) ?
S2 Ag Ag . 2_666 121.83(2) ?
S1 Ag Ag 2_666 2_666 49.88(2) ?
S1 Ag Ag . 2_566 131.96(2) ?
S2 Ag Ag 2_566 2_566 51.90(2) ?
S2 Ag Ag . 2_566 51.54(2) ?
S1 Ag Ag 2_666 2_566 122.50(2) ?
Ag Ag Ag 2_666 2_566 170.53(2) ?
C1 S1 Ag . . 108.80(10) yes
C1 S1 Ag . 2_666 95.65(10) yes
Ag S1 Ag . 2_666 74.93(2) yes
C1 N1 C2 . . 125.0(4) ?
C1 N2 C3 . . 125.7(3) ?
N1 C1 N2 . . 119.4(3) ?
N1 C1 S1 . . 120.2(2) ?
N2 C1 S1 . . 120.4(2) ?
C4 S2 Ag . 2_566 108.08(10) yes
C4 S2 Ag . . 104.79(9) yes
Ag S2 Ag 2_566 . 76.56(2) yes
C4 N3 C5 . . 125.2(4) ?
C4 N4 C6 . . 125.2(3) ?
N4 C4 N3 . . 119.3(3) ?
N4 C4 S2 . . 121.1(2) ?
N3 C4 S2 . . 119.6(2) ?
O4A Cl O1A . . 98.4(11) ?
O4A Cl O2A . . 127.4(13) ?
O1A Cl O2A . . 106.4(6) ?
O4A Cl O3A . . 89.5(11) ?
O1A Cl O3A . . 125.0(10) ?
O2A Cl O3A . . 111.1(8) ?
O2B Cl O1B . . 135.(3) ?
O3B Cl O1B . . 91.5(13) ?
O4B Cl O1B . . 113.9(17) ?
O2B Cl O3B . . 118.(2) ?
O2B Cl O4B . . 82.(2) ?
O3B Cl O4B . . 119.6(19) ?

loop_
_geom_bond_atom_site_label_1
_geom_bond_atom_site_label_2
_geom_bond_site_symmetry_2
_geom_bond_distance
_geom_bond_publ_flag
Ag S1 . 2.5401(8) yes
Ag S2 2_566 2.5856(8) yes
Ag S2 . 2.5985(7) yes
Ag S1 2_666 2.7272(9) yes
Ag Ag 2_666 3.2073(7) yes
Ag Ag 2_566 3.2116(7) yes
S1 C1 . 1.734(3) yes
S1 Ag 2_666 2.7272(9) ?
N1 C1 . 1.315(4) yes
N1 C2 . 1.462(5) yes
N2 C1 . 1.321(4) yes
N2 C3 . 1.446(6) yes
S2 C4 . 1.735(3) yes
S2 Ag 2_566 2.5856(8) ?
N3 C4 . 1.315(4) yes
N3 C5 . 1.451(5) yes
N4 C4 . 1.313(4) yes
N4 C6 . 1.438(5) yes
Cl O1A . 1.364(6) ?
Cl O2A . 1.379(6) ?
Cl O3A . 1.381(8) ?
Cl O4A . 1.338(10) ?
Cl O1B . 1.412(14) ?
Cl O2B . 1.22(2) ?
Cl O3B . 1.248(13) ?
Cl O4B . 1.266(12) ?
